data_7060870
loop_
_publ_author_name
'Farran, Daniel'
'Vanthuyne, Nicolas'
'Bossa, Giulia'
'Belot, Vincent'
'Albalat, Muriel'
'Jean, Marion'
'Roussel, Christian'

_publ_section_title
;
 Slight structural modulation around a pivotal bond: high impact on
 enantiomeric stability
;
_journal_issue 35
_journal_name_full 'New Journal of Chemistry'
_journal_page_first 16039
_journal_page_last 16047
_journal_paper_doi 10.1039/D1NJ03178C
_journal_volume 45
_journal_year 2021
_chemical_absolute_configuration ad
_chemical_formula_moiety 'C12 H10 Br N S Se'
_chemical_formula_sum 'C12 H10 Br N S Se'
_chemical_formula_weight 359.14
_space_group_crystal_system orthorhombic
_space_group_IT_number 19
_space_group_name_Hall 'P 2ac 2ab'
_space_group_name_H-M_alt 'P 21 21 21'
_atom_sites_solution_hydrogens geom
_atom_sites_solution_primary dual
_audit_creation_date 2017-03-23
_audit_creation_method
;
Olex2 1.2
(compiled 2017.03.02 svn.r3394 for OlexSys, GUI svn.r5324)
;
_audit_update_record
;
2019-09-24 deposited with the CCDC.	2021-07-30 downloaded from the CCDC.
;
_cell_angle_alpha 90
_cell_angle_beta 90
_cell_angle_gamma 90
_cell_formula_units_Z 4
_cell_length_a 7.49830(10)
_cell_length_b 7.8011(2)
_cell_length_c 21.5964(3)
_cell_measurement_reflns_used 7632
_cell_measurement_temperature 293
_cell_measurement_theta_max 68.7660
_cell_measurement_theta_min 4.0650
_cell_volume 1263.28(4)
_computing_cell_refinement 'CrysAlisPro 1.171.39.18b (Rigaku OD, 2015)'
_computing_data_collection 'CrysAlisPro 1.171.39.18b (Rigaku OD, 2015)'
_computing_data_reduction 'CrysAlisPro 1.171.39.18b (Rigaku OD, 2015)'
_computing_molecular_graphics 'Olex2 (Dolomanov et al., 2009)'
_computing_publication_material 'Olex2 (Dolomanov et al., 2009)'
_computing_structure_refinement 'ShelXL (Sheldrick, 2015)'
_computing_structure_solution 'ShelXT (Sheldrick, 2015)'
_diffrn_ambient_temperature 293
_diffrn_detector 'CCD plate'
_diffrn_detector_area_resol_mean 5.3048
_diffrn_detector_type AtlasS2
_diffrn_measured_fraction_theta_full 0.997
_diffrn_measured_fraction_theta_max 0.994
_diffrn_measurement_details
;
List of Runs (angles in degrees, time in seconds):

  # Type    Start    End  Width  t~exp~   \w     \q     \k     \f   Frames
#--------------------------------------------------------------------------
  1  \w    -42.00  92.00   1.00    1.00    --    0.00  57.00-150.00  134
  2  \w   -147.00 -79.00   1.00   10.00    --  -52.94 -99.00-150.00   68
  3  \w   -147.00 -79.00   1.00   10.00    --  -52.94 -99.00 150.00   68
  4  \w     94.00 145.00   1.00   10.00    --   52.94 125.00 -60.00   51
  5  \w    -47.00  96.00   1.00   10.00    --   52.94 -77.00  60.00  143
  6  \w     15.00 152.00   1.00   20.00    --  105.88 -38.00 -60.00  137
  7  \w     64.00 178.00   1.00   20.00    --  105.88  50.00-150.00  114
  8  \w     12.00 150.00   1.00   20.00    --  105.88 -63.00  90.00  138
  9  \w     59.00 178.00   1.00   20.00    --  105.88  38.00-180.00  119
 10  \w     18.00 118.00   1.00   20.00    --  105.88-118.00 111.00  100
 11  \w   -101.00 -35.00   1.00    1.00    --    0.00-178.00 -60.00   66
 12  \w   -145.00 -11.00   1.00   10.00    --  -52.94 -57.00  90.00  134
 13  \w   -144.00  -6.00   1.00   10.00    --  -52.94 -38.00-150.00  138
 14  \w   -144.00  -6.00   1.00   10.00    --  -52.94 -38.00 -30.00  138
 15  \w     59.00 178.00   1.00   20.00    --  105.88  38.00 -30.00  119
 16  \w     62.00 178.00   1.00   20.00    --  105.88  63.00  30.00  116
 17  \w    100.00 178.00   1.00   20.00    --  105.88 111.00  60.00   78
 18  \w     64.00 178.00   1.00   20.00    --  105.88  50.00 -90.00  114
 19  \w     62.00 178.00   1.00   20.00    --  105.88  63.00  90.00  116
 20  \w    -92.00  42.00   1.00    1.00    --    0.00 -57.00-150.00  134
 21  \w   -153.00-116.00   1.00   10.00    --  -52.94 -77.00-180.00   37
;
_diffrn_measurement_device 'four-circle diffractometer'
_diffrn_measurement_device_type 'SuperNova, Dual, Cu at home/near, AtlasS2'
_diffrn_measurement_method '\w scans'
_diffrn_orient_matrix_type 'CrysAlisPro convention (1999,Acta A55,543-557)'
_diffrn_orient_matrix_UB_11 0.1842338000
_diffrn_orient_matrix_UB_12 0.0234486000
_diffrn_orient_matrix_UB_13 0.0304082000
_diffrn_orient_matrix_UB_21 -0.0863863000
_diffrn_orient_matrix_UB_22 -0.0138642000
_diffrn_orient_matrix_UB_23 0.0645172000
_diffrn_orient_matrix_UB_31 0.0282937000
_diffrn_orient_matrix_UB_32 -0.1956185000
_diffrn_orient_matrix_UB_33 -0.0009570000
_diffrn_radiation_monochromator mirror
_diffrn_radiation_probe x-ray
_diffrn_radiation_type CuK\a
_diffrn_radiation_wavelength 1.54184
_diffrn_reflns_av_R_equivalents 0.0291
_diffrn_reflns_av_unetI/netI 0.0171
_diffrn_reflns_Laue_measured_fraction_full 0.997
_diffrn_reflns_Laue_measured_fraction_max 0.994
_diffrn_reflns_limit_h_max 8
_diffrn_reflns_limit_h_min -9
_diffrn_reflns_limit_k_max 7
_diffrn_reflns_limit_k_min -9
_diffrn_reflns_limit_l_max 26
_diffrn_reflns_limit_l_min -25
_diffrn_reflns_number 11206
_diffrn_reflns_point_group_measured_fraction_full 0.996
_diffrn_reflns_point_group_measured_fraction_max 0.991
_diffrn_reflns_theta_full 67.684
_diffrn_reflns_theta_max 68.845
_diffrn_reflns_theta_min 4.094
_diffrn_source 'micro-focus sealed X-ray tube'
_diffrn_source_type 'SuperNova (Cu) X-ray Source'
_exptl_absorpt_coefficient_mu 9.033
_exptl_absorpt_correction_T_max 1.00000
_exptl_absorpt_correction_T_min 0.55647
_exptl_absorpt_correction_type multi-scan
_exptl_absorpt_process_details
;
CrysAlisPro 1.171.39.18b (Rigaku Oxford Diffraction, 2015)
Empirical absorption correction using spherical harmonics,
 implemented in SCALE3 ABSPACK scaling algorithm.
;
_exptl_crystal_colour colourless
_exptl_crystal_colour_primary colourless
_exptl_crystal_density_diffrn 1.888
_exptl_crystal_description needle
_exptl_crystal_F_000 696
_exptl_crystal_size_max 0.3
_exptl_crystal_size_mid 0.15
_exptl_crystal_size_min 0.07
_refine_diff_density_max 0.428
_refine_diff_density_min -0.313
_refine_diff_density_rms 0.053
_refine_ls_abs_structure_details
;
 Flack x determined using 890 quotients [(I+)-(I-)]/[(I+)+(I-)]
 (Parsons, Flack and Wagner, Acta Cryst. B69 (2013) 249-259).
;
_refine_ls_abs_structure_Flack -0.033(17)
_refine_ls_extinction_method none
_refine_ls_goodness_of_fit_ref 1.072
_refine_ls_hydrogen_treatment constr
_refine_ls_matrix_type full
_refine_ls_number_parameters 145
_refine_ls_number_reflns 2313
_refine_ls_number_restraints 0
_refine_ls_restrained_S_all 1.072
_refine_ls_R_factor_all 0.0257
_refine_ls_R_factor_gt 0.0243
_refine_ls_shift/su_max 0.000
_refine_ls_shift/su_mean 0.000
_refine_ls_structure_factor_coef Fsqd
_refine_ls_weighting_details 'w=1/[\s^2^(Fo^2^)+(0.0271P)^2^+0.7769P] where P=(Fo^2^+2Fc^2^)/3'
_refine_ls_weighting_scheme calc
_refine_ls_wR_factor_gt 0.0611
_refine_ls_wR_factor_ref 0.0621
_reflns_Friedel_coverage 0.687
_reflns_Friedel_fraction_full 0.994
_reflns_Friedel_fraction_max 0.986
_reflns_number_gt 2243
_reflns_number_total 2313
_reflns_threshold_expression 'I > 2\s(I)'
_cod_data_source_file d1nj03178c2.cif
_cod_data_source_block se5br1
_cod_depositor_comments 'Adding full bibliography for 7060869--7060872.cif.'
_cod_database_code 7060870
_shelx_shelxl_version_number 2016/4
_chemical_oxdiff_formula 'c12 h10 Br1 n1 S1 Se1 '
_shelx_space_group_comment
;
The symmetry employed for this shelxl refinement is uniquely defined
by the following loop, which should always be used as a source of
symmetry information in preference to the above space-group names.
They are only intended as comments.
;
_diffrn_oxdiff_ac3_digest_frames
;
01566d660f1d9561259bcb6f16fbc634e400031dc5e
;
_reflns_odcompleteness_completeness 99.92
_reflns_odcompleteness_iscentric 1
_reflns_odcompleteness_theta 64.99
_olex2_refinement_description
;
1. Fixed Uiso
 At 1.2 times of:
  All C(H) groups, All C(H,H) groups
2.a Secondary CH2 refined with riding coordinates:
 C3(H3A,H3B), C4(H4A,H4B), C5(H5A,H5B)
2.b Aromatic/amide H refined with riding coordinates:
 C8(H8), C9(H9), C10(H10), C11(H11)
;
_olex2_submission_special_instructions 'No special instructions were received'
_oxdiff_exptl_absorpt_empirical_details
;
Empirical correction (ABSPACK) includes:
- Absorption correction using spherical harmonics
- Frame scaling
;
_oxdiff_exptl_absorpt_empirical_full_max 1.731
_oxdiff_exptl_absorpt_empirical_full_min 0.586

loop_
_space_group_symop_operation_xyz
'x, y, z'
'-x+1/2, -y, z+1/2'
'-x, y+1/2, -z+1/2'
'x+1/2, -y+1/2, -z'

loop_
_atom_site_label
_atom_site_type_symbol
_atom_site_fract_x
_atom_site_fract_y
_atom_site_fract_z
_atom_site_U_iso_or_equiv
_atom_site_adp_type
_atom_site_occupancy
_atom_site_site_symmetry_order
_atom_site_calc_flag
_atom_site_refinement_flags_posn
_atom_site_refinement_flags_adp
_atom_site_refinement_flags_occupancy
_atom_site_disorder_assembly
_atom_site_disorder_group
Br1 Br 0.64865(9) 0.20770(7) 0.65080(3) 0.06766(17) Uani 1 1 d . . . . .
Se1 Se 0.15204(6) 0.55366(8) 0.64624(2) 0.05597(16) Uani 1 1 d . . . . .
S1 S 0.25666(15) 0.48708(19) 0.50839(5) 0.0523(3) Uani 1 1 d . . . . .
N1 N 0.4965(4) 0.5353(5) 0.58908(15) 0.0408(8) Uani 1 1 d . . . . .
C1 C 0.3147(5) 0.5279(6) 0.58516(18) 0.0436(9) Uani 1 1 d . . . . .
C2 C 0.4778(6) 0.4846(7) 0.48492(19) 0.0477(10) Uani 1 1 d . . . . .
C3 C 0.5765(6) 0.4592(9) 0.4258(2) 0.0607(13) Uani 1 1 d . . . . .
H3A H 0.538600 0.540344 0.394407 0.073 Uiso 1 1 calc R . . . .
H3B H 0.562096 0.343491 0.410174 0.073 Uiso 1 1 calc R . . . .
C4 C 0.7706(7) 0.4935(9) 0.4467(2) 0.0658(14) Uani 1 1 d . . . . .
H4A H 0.846413 0.399194 0.433890 0.079 Uiso 1 1 calc R . . . .
H4B H 0.814427 0.597423 0.427327 0.079 Uiso 1 1 calc R . . . .
C5 C 0.7778(6) 0.5125(7) 0.5176(2) 0.0550(12) Uani 1 1 d . . . . .
H5A H 0.839390 0.416996 0.536774 0.066 Uiso 1 1 calc R . . . .
H5B H 0.834745 0.618954 0.529745 0.066 Uiso 1 1 calc R . . . .
C6 C 0.5850(5) 0.5125(6) 0.53300(18) 0.0424(9) Uani 1 1 d . . . . .
C7 C 0.5898(5) 0.5675(6) 0.6463(2) 0.0420(9) Uani 1 1 d . . . . .
C8 C 0.6061(7) 0.7345(7) 0.6673(2) 0.0548(12) Uani 1 1 d . . . . .
H8 H 0.554517 0.824355 0.645355 0.066 Uiso 1 1 calc R . . . .
C9 C 0.6998(7) 0.7663(7) 0.7210(2) 0.0618(14) Uani 1 1 d . . . . .
H9 H 0.711322 0.878330 0.735204 0.074 Uiso 1 1 calc R . . . .
C10 C 0.7756(7) 0.6359(8) 0.7536(2) 0.0595(13) Uani 1 1 d . . . . .
H10 H 0.838596 0.659834 0.789705 0.071 Uiso 1 1 calc R . . . .
C11 C 0.7599(6) 0.4686(7) 0.7337(2) 0.0546(12) Uani 1 1 d . . . . .
H11 H 0.810713 0.379607 0.756304 0.066 Uiso 1 1 calc R . . . .
C12 C 0.6670(6) 0.4353(6) 0.67936(18) 0.0425(9) Uani 1 1 d . . . . .

loop_
_atom_site_aniso_label
_atom_site_aniso_U_11
_atom_site_aniso_U_22
_atom_site_aniso_U_33
_atom_site_aniso_U_23
_atom_site_aniso_U_13
_atom_site_aniso_U_12
Br1 0.0851(4) 0.0464(3) 0.0715(3) -0.0001(3) -0.0053(4) 0.0008(3)
Se1 0.0431(2) 0.0808(4) 0.0440(2) 0.0013(2) 0.0051(2) 0.0020(3)
S1 0.0397(5) 0.0769(8) 0.0402(5) -0.0024(5) -0.0055(4) -0.0039(6)
N1 0.0348(16) 0.049(2) 0.0384(15) -0.0036(16) -0.0041(12) -0.0002(15)
C1 0.040(2) 0.049(2) 0.0425(19) 0.0019(19) -0.0050(16) -0.0037(18)
C2 0.044(2) 0.058(3) 0.0413(19) 0.001(2) -0.0002(17) -0.002(2)
C3 0.061(3) 0.079(4) 0.042(2) 0.001(2) 0.0084(19) -0.002(3)
C4 0.057(3) 0.081(4) 0.060(3) 0.004(3) 0.022(2) -0.002(3)
C5 0.042(2) 0.062(3) 0.061(3) 0.000(3) 0.008(2) -0.003(2)
C6 0.0385(19) 0.046(3) 0.0423(19) 0.0011(18) 0.0008(15) -0.0017(18)
C7 0.0357(17) 0.053(3) 0.0374(18) -0.005(2) -0.0043(15) -0.0005(17)
C8 0.060(3) 0.052(3) 0.053(2) -0.001(2) -0.015(2) 0.003(2)
C9 0.077(4) 0.048(3) 0.060(3) -0.010(2) -0.016(2) -0.002(2)
C10 0.062(3) 0.074(4) 0.043(2) -0.006(2) -0.014(2) -0.005(3)
C11 0.052(2) 0.069(3) 0.042(2) 0.010(2) -0.0062(18) 0.004(3)
C12 0.040(2) 0.045(2) 0.0426(19) 0.0023(17) 0.0010(16) -0.001(2)

loop_
_atom_type_symbol
_atom_type_description
_atom_type_scat_dispersion_real
_atom_type_scat_dispersion_imag
_atom_type_scat_source
C C 0.0181 0.0091 'International Tables Vol C Tables 4.2.6.8 and 6.1.1.4'
H H 0.0000 0.0000 'International Tables Vol C Tables 4.2.6.8 and 6.1.1.4'
Br Br -0.6763 1.2805 'International Tables Vol C Tables 4.2.6.8 and 6.1.1.4'
N N 0.0311 0.0180 'International Tables Vol C Tables 4.2.6.8 and 6.1.1.4'
S S 0.3331 0.5567 'International Tables Vol C Tables 4.2.6.8 and 6.1.1.4'
Se Se -0.7943 1.1372 'International Tables Vol C Tables 4.2.6.8 and 6.1.1.4'

loop_
_geom_angle_atom_site_label_1
_geom_angle_atom_site_label_2
_geom_angle_atom_site_label_3
_geom_angle
_geom_angle_site_symmetry_1
_geom_angle_site_symmetry_3
_geom_angle_publ_flag
C2 S1 C1 92.36(19) . . ?
C1 N1 C6 114.6(3) . . ?
C1 N1 C7 123.0(3) . . ?
C6 N1 C7 122.4(3) . . ?
S1 C1 Se1 123.1(2) . . ?
N1 C1 Se1 128.5(3) . . ?
N1 C1 S1 108.4(3) . . ?
C3 C2 S1 136.7(3) . . ?
C6 C2 S1 110.3(3) . . ?
C6 C2 C3 113.0(4) . . ?
C2 C3 H3A 111.5 . . ?
C2 C3 H3B 111.5 . . ?
C2 C3 C4 101.2(4) . . ?
H3A C3 H3B 109.3 . . ?
C4 C3 H3A 111.5 . . ?
C4 C3 H3B 111.5 . . ?
C3 C4 H4A 109.7 . . ?
C3 C4 H4B 109.7 . . ?
H4A C4 H4B 108.2 . . ?
C5 C4 C3 109.9(4) . . ?
C5 C4 H4A 109.7 . . ?
C5 C4 H4B 109.7 . . ?
C4 C5 H5A 111.6 . . ?
C4 C5 H5B 111.6 . . ?
H5A C5 H5B 109.4 . . ?
C6 C5 C4 100.9(4) . . ?
C6 C5 H5A 111.6 . . ?
C6 C5 H5B 111.6 . . ?
N1 C6 C5 131.3(4) . . ?
C2 C6 N1 114.3(4) . . ?
C2 C6 C5 114.4(4) . . ?
C8 C7 N1 119.2(4) . . ?
C12 C7 N1 121.1(4) . . ?
C12 C7 C8 119.7(4) . . ?
C7 C8 H8 120.3 . . ?
C9 C8 C7 119.3(5) . . ?
C9 C8 H8 120.3 . . ?
C8 C9 H9 119.6 . . ?
C10 C9 C8 120.9(5) . . ?
C10 C9 H9 119.6 . . ?
C9 C10 H10 119.7 . . ?
C9 C10 C11 120.7(4) . . ?
C11 C10 H10 119.7 . . ?
C10 C11 H11 120.5 . . ?
C10 C11 C12 118.9(4) . . ?
C12 C11 H11 120.5 . . ?
C7 C12 Br1 120.2(3) . . ?
C7 C12 C11 120.5(4) . . ?
C11 C12 Br1 119.3(4) . . ?

loop_
_geom_bond_atom_site_label_1
_geom_bond_atom_site_label_2
_geom_bond_distance
_geom_bond_site_symmetry_2
_geom_bond_publ_flag
Br1 C12 1.884(4) . ?
Se1 C1 1.808(4) . ?
S1 C1 1.743(4) . ?
S1 C2 1.734(4) . ?
N1 C1 1.367(5) . ?
N1 C6 1.392(5) . ?
N1 C7 1.441(5) . ?
C2 C3 1.489(6) . ?
C2 C6 1.331(6) . ?
C3 H3A 0.9700 . ?
C3 H3B 0.9700 . ?
C3 C4 1.547(7) . ?
C4 H4A 0.9700 . ?
C4 H4B 0.9700 . ?
C4 C5 1.538(7) . ?
C5 H5A 0.9700 . ?
C5 H5B 0.9700 . ?
C5 C6 1.483(6) . ?
C7 C8 1.385(7) . ?
C7 C12 1.382(6) . ?
C8 H8 0.9300 . ?
C8 C9 1.379(7) . ?
C9 H9 0.9300 . ?
C9 C10 1.362(7) . ?
C10 H10 0.9300 . ?
C10 C11 1.379(7) . ?
C11 H11 0.9300 . ?
C11 C12 1.390(6) . ?

loop_
_geom_torsion_atom_site_label_1
_geom_torsion_atom_site_label_2
_geom_torsion_atom_site_label_3
_geom_torsion_atom_site_label_4
_geom_torsion
_geom_torsion_site_symmetry_1
_geom_torsion_site_symmetry_2
_geom_torsion_site_symmetry_3
_geom_torsion_site_symmetry_4
_geom_torsion_publ_flag
S1 C2 C3 C4 175.5(5) . . . . ?
S1 C2 C6 N1 0.4(6) . . . . ?
S1 C2 C6 C5 179.9(4) . . . . ?
N1 C7 C8 C9 -178.1(4) . . . . ?
N1 C7 C12 Br1 -1.0(5) . . . . ?
N1 C7 C12 C11 178.6(4) . . . . ?
C1 S1 C2 C3 180.0(6) . . . . ?
C1 S1 C2 C6 0.2(4) . . . . ?
C1 N1 C6 C2 -1.0(6) . . . . ?
C1 N1 C6 C5 179.6(5) . . . . ?
C1 N1 C7 C8 -80.8(6) . . . . ?
C1 N1 C7 C12 101.0(5) . . . . ?
C2 S1 C1 Se1 179.4(3) . . . . ?
C2 S1 C1 N1 -0.8(4) . . . . ?
C2 C3 C4 C5 7.6(7) . . . . ?
C3 C2 C6 N1 -179.5(5) . . . . ?
C3 C2 C6 C5 0.1(7) . . . . ?
C3 C4 C5 C6 -7.5(6) . . . . ?
C4 C5 C6 N1 -175.9(5) . . . . ?
C4 C5 C6 C2 4.7(6) . . . . ?
C6 N1 C1 Se1 -179.1(4) . . . . ?
C6 N1 C1 S1 1.1(5) . . . . ?
C6 N1 C7 C8 97.9(5) . . . . ?
C6 N1 C7 C12 -80.3(6) . . . . ?
C6 C2 C3 C4 -4.8(7) . . . . ?
C7 N1 C1 Se1 -0.3(7) . . . . ?
C7 N1 C1 S1 179.9(3) . . . . ?
C7 N1 C6 C2 -179.8(4) . . . . ?
C7 N1 C6 C5 0.8(8) . . . . ?
C7 C8 C9 C10 -0.2(8) . . . . ?
C8 C7 C12 Br1 -179.1(3) . . . . ?
C8 C7 C12 C11 0.4(6) . . . . ?
C8 C9 C10 C11 -0.2(9) . . . . ?
C9 C10 C11 C12 0.7(8) . . . . ?
C10 C11 C12 Br1 178.8(4) . . . . ?
C10 C11 C12 C7 -0.8(7) . . . . ?
C12 C7 C8 C9 0.1(7) . . . . ?
